data_2240854
loop_
_publ_author_name
'Tagg, Tei'
'McAdam, C. John'
'Robinson, Brian H.'
'Simpson, Jim'

_publ_section_title
;
 Crystal structure of 4,4'-diethynylbiphenyl
;
_journal_coeditor_code HG5446
_journal_issue 7
_journal_name_full 'Acta Crystallographica Section E'
_journal_page_first 816
_journal_page_last 820
_journal_paper_doi 10.1107/S2056989015011494
_journal_volume 71
_journal_year 2015
_chemical_formula_iupac 'C16 H10'
_chemical_formula_moiety 'C16 H10'
_chemical_formula_sum 'C16 H10'
_chemical_formula_weight 202.24
_chemical_name_systematic
;
4,4'-Diethynylbiphenyl
;
_space_group_crystal_system monoclinic
_space_group_IT_number 14
_space_group_name_Hall '-P 2ybc'
_space_group_name_H-M_alt 'P 1 21/c 1'
_symmetry_space_group_name_Hall '-P 2ybc'
_symmetry_space_group_name_H-M 'P 1 21/c 1'
_atom_sites_solution_hydrogens geom
_audit_creation_method SHELXL-2014/7
_cell_angle_alpha 90
_cell_angle_beta 100.7310(10)
_cell_angle_gamma 90
_cell_formula_units_Z 16
_cell_length_a 23.4263(5)
_cell_length_b 21.1181(5)
_cell_length_c 9.2989(2)
_cell_measurement_reflns_used 8416
_cell_measurement_temperature 85(2)
_cell_measurement_theta_max 62.491
_cell_measurement_theta_min 4.858
_cell_volume 4519.89(17)
_computing_cell_refinement
;
APEX2 (Bruker, 2011) and SAINT (Bruker, 2011)
;
_computing_data_collection
;
APEX2 (Bruker, 2011)
;
_computing_data_reduction
;
SAINT (Bruker, 2011)
;
_computing_molecular_graphics
;
Mercury (Macrae <i>et al.</i>,  2008)
;
_computing_publication_material
;
SHELXL2014 (Sheldrick, 2015), enCIFer (Allen <i>et al.</i>,
2004),
PLATON (Spek, 2009) and publCIF (Westrip 2010)
;
_computing_structure_refinement
;
SHELXL2014 (Sheldrick, 2015) and <i>TITAN2000</i> (Hunter & Simpson,
1999)
;
_computing_structure_solution
;
SHELXS (Sheldrick, 2008)
;
_diffrn_ambient_temperature 85(2)
_diffrn_measured_fraction_theta_full 1.000
_diffrn_measured_fraction_theta_max 1.000
_diffrn_measurement_device_type 'Bruker--Nonius APEXII CCD'
_diffrn_measurement_method '\f and \w scans'
_diffrn_radiation_monochromator graphite
_diffrn_radiation_source 'fine-focus sealed tube'
_diffrn_radiation_type MoK\a
_diffrn_radiation_wavelength 0.71073
_diffrn_reflns_av_R_equivalents 0.0304
_diffrn_reflns_limit_h_max 28
_diffrn_reflns_limit_h_min -28
_diffrn_reflns_limit_k_max 26
_diffrn_reflns_limit_k_min -26
_diffrn_reflns_limit_l_max 11
_diffrn_reflns_limit_l_min -11
_diffrn_reflns_number 77658
_diffrn_reflns_theta_full 25.242
_diffrn_reflns_theta_max 26.000
_diffrn_reflns_theta_min 1.309
_diffrn_standards_number 0
_exptl_absorpt_coefficient_mu 0.067
_exptl_absorpt_correction_T_max 0.980
_exptl_absorpt_correction_T_min 0.887
_exptl_absorpt_correction_type multi-scan
_exptl_absorpt_process_details
;
(SADABS; Bruker, 2011)
;
_exptl_crystal_colour 'pale yellow'
_exptl_crystal_density_diffrn 1.189
_exptl_crystal_density_method 'not measured'
_exptl_crystal_description plate
_exptl_crystal_F_000 1696
_exptl_crystal_size_max 0.46
_exptl_crystal_size_mid 0.40
_exptl_crystal_size_min 0.07
_refine_diff_density_max 0.289
_refine_diff_density_min -0.163
_refine_ls_extinction_method none
_refine_ls_goodness_of_fit_ref 1.027
_refine_ls_hydrogen_treatment constr
_refine_ls_matrix_type full
_refine_ls_number_parameters 577
_refine_ls_number_reflns 8885
_refine_ls_number_restraints 42
_refine_ls_restrained_S_all 1.025
_refine_ls_R_factor_all 0.0492
_refine_ls_R_factor_gt 0.0363
_refine_ls_shift/su_max 0.001
_refine_ls_shift/su_mean 0.000
_refine_ls_structure_factor_coef Fsqd
_refine_ls_weighting_details 'w=1/[\s^2^(Fo^2^)+(0.0471P)^2^+1.4540P] where P=(Fo^2^+2Fc^2^)/3'
_refine_ls_weighting_scheme calc
_refine_ls_wR_factor_gt 0.0921
_refine_ls_wR_factor_ref 0.1032
_reflns_number_gt 7147
_reflns_number_total 8885
_reflns_threshold_expression 'I > 2\s(I)'
_cod_data_source_file hg5446sup1.cif
_cod_data_source_block I
_cod_database_code 2240854
_shelx_space_group_comment
;
The symmetry employed for this shelxl refinement is uniquely defined
by the following loop, which should always be used as a source of
symmetry information in preference to the above space-group names.
They are only intended as comments.
;
_shelx_estimated_absorpt_t_min 0.970
_shelx_estimated_absorpt_t_max 0.995

loop_
_space_group_symop_operation_xyz
'x, y, z'
'-x, y+1/2, -z+1/2'
'-x, -y, -z'
'x, -y-1/2, z-1/2'

loop_
_atom_site_type_symbol
_atom_site_label
_atom_site_fract_x
_atom_site_fract_y
_atom_site_fract_z
_atom_site_U_iso_or_equiv
_atom_site_adp_type
_atom_site_calc_flag
_atom_site_occupancy
C C18 0.26084(6) 0.61801(6) 0.27932(15) 0.0318(3) Uani d 1
H H18 0.2298 0.6477 0.2663 0.038 Uiso calc 1
C C17 0.29917(5) 0.58137(6) 0.29541(13) 0.0240(3) Uani d 1
C C16 0.40471(6) 0.45861(6) 0.46859(13) 0.0252(3) Uani d 1
H H16 0.4152 0.4381 0.5606 0.030 Uiso calc 1
C C15 0.36119(5) 0.50352(6) 0.44947(13) 0.0253(3) Uani d 1
H H15 0.3417 0.5130 0.5278 0.030 Uiso calc 1
C C14 0.34553(5) 0.53520(5) 0.31607(13) 0.0206(2) Uani d 1
C C13 0.37510(5) 0.52063(6) 0.20294(13) 0.0226(3) Uani d 1
H H13 0.3657 0.5423 0.1121 0.027 Uiso calc 1
C C12 0.41799(5) 0.47484(6) 0.22237(12) 0.0221(2) Uani d 1
H H12 0.4372 0.4650 0.1438 0.027 Uiso calc 1
C C11 0.43363(5) 0.44272(5) 0.35501(12) 0.0196(2) Uani d 1
C C11' 0.47811(5) 0.39198(5) 0.37373(12) 0.0197(2) Uani d 1
C C12' 0.47908(5) 0.34774(5) 0.26198(12) 0.0214(2) Uani d 1
H H12' 0.4516 0.3511 0.1732 0.026 Uiso calc 1
C C13' 0.51937(5) 0.29931(6) 0.27899(13) 0.0229(3) Uani d 1
H H13' 0.5192 0.2696 0.2023 0.027 Uiso calc 1
C C15' 0.56013(5) 0.33806(5) 0.52006(13) 0.0231(3) Uani d 1
H H15' 0.5880 0.3351 0.6082 0.028 Uiso calc 1
C C16' 0.51939(5) 0.38625(5) 0.50273(12) 0.0222(2) Uani d 1
H H16' 0.5195 0.4159 0.5796 0.027 Uiso calc 1
C C14' 0.56056(5) 0.29371(5) 0.40853(13) 0.0212(2) Uani d 1
C C17' 0.60326(5) 0.24352(6) 0.42461(13) 0.0242(3) Uani d 1
C C18' 0.63815(6) 0.20297(6) 0.43483(14) 0.0294(3) Uani d 1
H H18' 0.6663 0.1702 0.4431 0.035 Uiso calc 1
C C28 0.01222(6) 0.61620(7) -0.10611(15) 0.0359(3) Uani d 1
H H28 -0.0189 0.6457 -0.1243 0.043 Uiso calc 1
C C27 0.05092(6) 0.57953(6) -0.08355(14) 0.0277(3) Uani d 1
C C24 0.09698(5) 0.53344(6) -0.05973(13) 0.0231(3) Uani d 1
C C25 0.12721(6) 0.51937(6) 0.08080(14) 0.0292(3) Uani d 1
H H25 0.1184 0.5417 0.1626 0.035 Uiso calc 1
C C26 0.16983(6) 0.47332(6) 0.10195(13) 0.0280(3) Uani d 1
H H26 0.1901 0.4647 0.1983 0.034 Uiso calc 1
C C23 0.11208(5) 0.50095(6) -0.17817(13) 0.0227(3) Uani d 1
H H23 0.0931 0.5109 -0.2750 0.027 Uiso calc 1
C C22 0.15419(5) 0.45468(5) -0.15572(13) 0.0217(2) Uani d 1
H H22 0.1634 0.4327 -0.2377 0.026 Uiso calc 1
C C21 0.18383(5) 0.43917(5) -0.01531(13) 0.0212(2) Uani d 1
C C21' 0.22840(5) 0.38863(5) 0.00710(13) 0.0219(2) Uani d 1
C C22' 0.22770(5) 0.33988(6) -0.09553(13) 0.0247(3) Uani d 1
H H22' 0.1977 0.3390 -0.1798 0.030 Uiso calc 1
C C23' 0.26965(5) 0.29318(6) -0.07676(14) 0.0278(3) Uani d 1
H H23' 0.2686 0.2610 -0.1486 0.033 Uiso calc 1
C C25' 0.31418(5) 0.34058(6) 0.15210(14) 0.0269(3) Uani d 1
H H25' 0.3433 0.3405 0.2381 0.032 Uiso calc 1
C C26' 0.27264(5) 0.38763(6) 0.13152(13) 0.0240(3) Uani d 1
H H26' 0.2740 0.4200 0.2030 0.029 Uiso calc 1
C C24' 0.31377(5) 0.29291(6) 0.04756(14) 0.0270(3) Uani d 1
C C27' 0.35848(6) 0.24449(7) 0.06802(16) 0.0352(3) Uani d 1
C C28' 0.39403(7) 0.20760(7) 0.08536(18) 0.0447(4) Uani d 1
H H28' 0.4239 0.1766 0.0999 0.054 Uiso calc 1
C C38 0.11161(6) 0.79841(6) 0.69494(16) 0.0334(3) Uani d 1
H H38 0.0828 0.8306 0.6771 0.040 Uiso calc 1
C C37 0.14702(5) 0.75884(6) 0.71693(14) 0.0274(3) Uani d 1
C C34 0.19066(5) 0.70967(5) 0.74066(13) 0.0231(3) Uani d 1
C C35 0.18803(5) 0.66086(6) 0.84074(13) 0.0240(3) Uani d 1
H H35 0.1577 0.6605 0.8958 0.029 Uiso calc 1
C C36 0.22913(5) 0.61314(5) 0.86027(13) 0.0218(2) Uani d 1
H H36 0.2265 0.5800 0.9277 0.026 Uiso calc 1
C C33 0.23589(5) 0.70960(6) 0.66094(13) 0.0250(3) Uani d 1
H H33 0.2381 0.7423 0.5920 0.030 Uiso calc 1
C C32 0.27727(5) 0.66226(6) 0.68221(13) 0.0229(3) Uani d 1
H H32 0.3080 0.6631 0.6285 0.027 Uiso calc 1
C C31 0.27464(5) 0.61318(5) 0.78158(12) 0.0199(2) Uani d 1
C C31' 0.31938(5) 0.56270(5) 0.80312(12) 0.0192(2) Uani d 1
C C32' 0.30445(5) 0.49923(5) 0.81532(12) 0.0209(2) Uani d 1
H H32' 0.2648 0.4881 0.8105 0.025 Uiso calc 1
C C33' 0.34629(5) 0.45206(6) 0.83436(12) 0.0220(2) Uani d 1
H H33' 0.3352 0.4091 0.8416 0.026 Uiso calc 1
C C35' 0.41999(5) 0.53127(6) 0.83133(12) 0.0225(2) Uani d 1
H H35' 0.4597 0.5424 0.8375 0.027 Uiso calc 1
C C36' 0.37810(5) 0.57790(6) 0.81118(12) 0.0211(2) Uani d 1
H H36' 0.3892 0.6208 0.8027 0.025 Uiso calc 1
C C34' 0.40476(5) 0.46768(6) 0.84285(12) 0.0206(2) Uani d 1
C C37' 0.44936(5) 0.41951(6) 0.86414(12) 0.0237(3) Uani d 1
C C38' 0.48707(6) 0.38135(6) 0.88180(14) 0.0302(3) Uani d 1
H H38' 0.5173 0.3507 0.8960 0.036 Uiso calc 1
C C48 -0.13344(6) 0.79702(7) 0.30586(17) 0.0402(3) Uani d 1
H H48 -0.1621 0.8292 0.2858 0.048 Uiso calc 1
C C47 -0.09783(6) 0.75706(6) 0.33069(15) 0.0324(3) Uani d 1
C C44 -0.05457(5) 0.70779(6) 0.35722(14) 0.0272(3) Uani d 1
C C45 -0.05343(5) 0.66035(6) 0.25252(14) 0.0264(3) Uani d 1
H H45 -0.0811 0.6610 0.1637 0.032 Uiso calc 1
C C46 -0.01241(5) 0.61263(6) 0.27733(13) 0.0241(3) Uani d 1
H H46 -0.0127 0.5804 0.2060 0.029 Uiso calc 1
C C43 -0.01289(6) 0.70624(6) 0.48626(15) 0.0297(3) Uani d 1
H H43 -0.0132 0.7379 0.5586 0.036 Uiso calc 1
C C42 0.02873(5) 0.65901(6) 0.50944(14) 0.0270(3) Uani d 1
H H42 0.0572 0.6591 0.5968 0.032 Uiso calc 1
C C41 0.02949(5) 0.61109(6) 0.40583(13) 0.0229(3) Uani d 1
C C41' 0.07433(5) 0.56078(6) 0.42969(12) 0.0219(2) Uani d 1
C C42' 0.13294(5) 0.57601(6) 0.47849(13) 0.0232(3) Uani d 1
H H42' 0.1439 0.6189 0.4983 0.028 Uiso calc 1
C C43' 0.17498(5) 0.52946(6) 0.49820(13) 0.0243(3) Uani d 1
H H43' 0.2146 0.5407 0.5293 0.029 Uiso calc 1
C C45' 0.10123(5) 0.45009(6) 0.42502(13) 0.0246(3) Uani d 1
H H45' 0.0902 0.4071 0.4081 0.030 Uiso calc 1
C C46' 0.05956(5) 0.49710(6) 0.40248(13) 0.0238(3) Uani d 1
H H46' 0.0201 0.4860 0.3678 0.029 Uiso calc 1
C C44' 0.15977(5) 0.46576(6) 0.47284(12) 0.0235(3) Uani d 1
C C47' 0.20428(5) 0.41762(6) 0.49536(13) 0.0273(3) Uani d 1
C C48' 0.24191(6) 0.37986(7) 0.51539(15) 0.0350(3) Uani d 1
H H48' 0.2723 0.3494 0.5316 0.042 Uiso calc 1

loop_
_atom_site_aniso_label
_atom_site_aniso_U_11
_atom_site_aniso_U_22
_atom_site_aniso_U_33
_atom_site_aniso_U_12
_atom_site_aniso_U_13
_atom_site_aniso_U_23
C18 0.0334(7) 0.0309(7) 0.0326(7) 0.0041(6) 0.0103(6) 0.0050(6)
C17 0.0262(6) 0.0268(6) 0.0198(6) -0.0057(5) 0.0062(5) -0.0005(5)
C16 0.0370(7) 0.0220(6) 0.0173(6) 0.0024(5) 0.0065(5) 0.0022(5)
C15 0.0341(7) 0.0238(6) 0.0201(6) 0.0014(5) 0.0105(5) -0.0016(5)
C14 0.0213(6) 0.0183(5) 0.0217(6) -0.0030(4) 0.0029(5) -0.0019(4)
C13 0.0224(6) 0.0276(6) 0.0167(6) -0.0015(5) 0.0011(4) 0.0023(5)
C12 0.0215(6) 0.0288(6) 0.0165(6) -0.0005(5) 0.0049(4) -0.0005(5)
C11 0.0216(6) 0.0191(6) 0.0175(6) -0.0044(5) 0.0027(4) -0.0024(4)
C11' 0.0213(6) 0.0200(6) 0.0186(6) -0.0041(5) 0.0056(4) 0.0019(4)
C12' 0.0213(6) 0.0251(6) 0.0173(6) -0.0016(5) 0.0023(4) -0.0001(5)
C13' 0.0251(6) 0.0231(6) 0.0212(6) -0.0023(5) 0.0062(5) -0.0031(5)
C15' 0.0248(6) 0.0234(6) 0.0196(6) -0.0051(5) 0.0001(5) 0.0040(5)
C16' 0.0282(6) 0.0212(6) 0.0171(6) -0.0036(5) 0.0035(5) -0.0008(4)
C14' 0.0205(6) 0.0199(6) 0.0238(6) -0.0033(5) 0.0055(5) 0.0040(5)
C17' 0.0251(6) 0.0244(6) 0.0235(6) -0.0072(5) 0.0057(5) 0.0016(5)
C18' 0.0274(7) 0.0271(7) 0.0332(7) -0.0001(6) 0.0040(5) 0.0067(5)
C28 0.0371(8) 0.0381(8) 0.0313(7) 0.0090(6) 0.0027(6) -0.0049(6)
C27 0.0301(7) 0.0304(7) 0.0230(6) -0.0038(6) 0.0059(5) -0.0044(5)
C24 0.0226(6) 0.0218(6) 0.0255(6) -0.0029(5) 0.0060(5) -0.0006(5)
C25 0.0363(7) 0.0318(7) 0.0215(6) 0.0038(6) 0.0102(5) -0.0031(5)
C26 0.0340(7) 0.0316(7) 0.0186(6) 0.0034(6) 0.0052(5) 0.0021(5)
C23 0.0207(6) 0.0264(6) 0.0208(6) -0.0054(5) 0.0033(5) -0.0003(5)
C22 0.0215(6) 0.0242(6) 0.0201(6) -0.0050(5) 0.0056(5) -0.0034(5)
C21 0.0216(6) 0.0214(6) 0.0219(6) -0.0058(5) 0.0071(5) 0.0005(5)
C21' 0.0228(6) 0.0224(6) 0.0219(6) -0.0054(5) 0.0074(5) 0.0018(5)
C22' 0.0246(6) 0.0253(6) 0.0236(6) -0.0029(5) 0.0026(5) -0.0011(5)
C23' 0.0295(7) 0.0240(6) 0.0294(7) -0.0028(5) 0.0040(5) -0.0046(5)
C25' 0.0259(6) 0.0271(6) 0.0262(6) -0.0045(5) 0.0006(5) 0.0016(5)
C26' 0.0271(6) 0.0230(6) 0.0223(6) -0.0048(5) 0.0055(5) -0.0021(5)
C24' 0.0252(6) 0.0215(6) 0.0336(7) -0.0021(5) 0.0039(5) 0.0005(5)
C27' 0.0338(7) 0.0306(7) 0.0380(8) -0.0095(6) -0.0016(6) -0.0062(6)
C28' 0.0388(8) 0.0274(7) 0.0606(10) 0.0002(7) -0.0095(7) -0.0131(7)
C38 0.0267(7) 0.0301(7) 0.0433(8) 0.0003(6) 0.0065(6) -0.0079(6)
C37 0.0266(6) 0.0254(6) 0.0298(7) -0.0073(5) 0.0043(5) -0.0049(5)
C34 0.0206(6) 0.0208(6) 0.0265(6) -0.0021(5) 0.0011(5) -0.0059(5)
C35 0.0208(6) 0.0262(6) 0.0259(6) -0.0041(5) 0.0069(5) -0.0061(5)
C36 0.0231(6) 0.0218(6) 0.0208(6) -0.0048(5) 0.0043(5) -0.0016(5)
C33 0.0264(6) 0.0231(6) 0.0254(6) -0.0023(5) 0.0044(5) 0.0013(5)
C32 0.0215(6) 0.0249(6) 0.0232(6) -0.0027(5) 0.0068(5) -0.0006(5)
C31 0.0193(5) 0.0210(6) 0.0188(6) -0.0041(5) 0.0018(4) -0.0043(4)
C31' 0.0202(6) 0.0246(6) 0.0130(5) -0.0022(5) 0.0035(4) -0.0009(4)
C32' 0.0190(5) 0.0259(6) 0.0181(6) -0.0037(5) 0.0042(4) -0.0005(5)
C33' 0.0258(6) 0.0224(6) 0.0178(6) -0.0028(5) 0.0039(5) 0.0003(5)
C35' 0.0193(6) 0.0300(6) 0.0183(6) -0.0026(5) 0.0039(4) -0.0004(5)
C36' 0.0221(6) 0.0220(6) 0.0196(6) -0.0045(5) 0.0046(5) -0.0004(5)
C34' 0.0229(6) 0.0267(6) 0.0123(5) 0.0017(5) 0.0031(4) -0.0004(4)
C37' 0.0253(6) 0.0303(7) 0.0154(6) -0.0024(5) 0.0037(5) -0.0008(5)
C38' 0.0328(7) 0.0335(7) 0.0236(6) 0.0073(6) 0.0041(5) 0.0007(5)
C48 0.0328(8) 0.0351(8) 0.0517(9) 0.0024(6) 0.0056(7) -0.0063(7)
C47 0.0305(7) 0.0281(7) 0.0381(8) -0.0055(6) 0.0048(6) -0.0034(6)
C44 0.0239(6) 0.0240(6) 0.0346(7) -0.0037(5) 0.0075(5) 0.0007(5)
C45 0.0227(6) 0.0272(6) 0.0288(7) -0.0063(5) 0.0034(5) 0.0004(5)
C46 0.0237(6) 0.0239(6) 0.0256(6) -0.0071(5) 0.0071(5) -0.0033(5)
C43 0.0320(7) 0.0257(7) 0.0319(7) -0.0025(5) 0.0076(6) -0.0062(5)
C42 0.0289(6) 0.0278(6) 0.0233(6) -0.0037(5) 0.0028(5) -0.0025(5)
C41 0.0222(6) 0.0226(6) 0.0252(6) -0.0062(5) 0.0079(5) 0.0001(5)
C41' 0.0247(6) 0.0260(6) 0.0160(5) -0.0046(5) 0.0061(5) -0.0013(5)
C42' 0.0265(6) 0.0242(6) 0.0191(6) -0.0052(5) 0.0042(5) -0.0019(5)
C43' 0.0231(6) 0.0323(7) 0.0173(6) -0.0058(5) 0.0030(5) -0.0017(5)
C45' 0.0285(6) 0.0242(6) 0.0224(6) -0.0048(5) 0.0080(5) -0.0025(5)
C46' 0.0220(6) 0.0271(6) 0.0229(6) -0.0045(5) 0.0061(5) -0.0024(5)
C44' 0.0269(6) 0.0291(6) 0.0153(6) 0.0006(5) 0.0060(5) -0.0006(5)
C47' 0.0293(7) 0.0333(7) 0.0192(6) -0.0042(6) 0.0046(5) -0.0034(5)
C48' 0.0377(8) 0.0360(8) 0.0300(7) 0.0065(6) 0.0032(6) -0.0031(6)

loop_
_atom_type_symbol
_atom_type_description
_atom_type_scat_dispersion_real
_atom_type_scat_dispersion_imag
_atom_type_scat_source
C C 0.0033 0.0016 'International Tables Vol C Tables 4.2.6.8 and 6.1.1.4'
H H 0.0000 0.0000 'International Tables Vol C Tables 4.2.6.8 and 6.1.1.4'

loop_
_geom_angle_atom_site_label_1
_geom_angle_atom_site_label_2
_geom_angle_atom_site_label_3
_geom_angle
C17 C18 H18 180.0
C18 C17 C14 178.75(13)
C15 C16 C11 121.21(11)
C15 C16 H16 119.4
C11 C16 H16 119.4
C16 C15 C14 120.62(11)
C16 C15 H15 119.7
C14 C15 H15 119.7
C15 C14 C13 118.56(11)
C15 C14 C17 120.51(11)
C13 C14 C17 120.93(10)
C12 C13 C14 120.40(11)
C12 C13 H13 119.8
C14 C13 H13 119.8
C13 C12 C11 121.36(11)
C13 C12 H12 119.3
C11 C12 H12 119.3
C12 C11 C16 117.83(11)
C12 C11 C11' 121.22(10)
C16 C11 C11' 120.92(10)
C16' C11' C12' 118.31(11)
C16' C11' C11 121.46(10)
C12' C11' C11 120.22(10)
C13' C12' C11' 120.95(11)
C13' C12' H12' 119.5
C11' C12' H12' 119.5
C12' C13' C14' 120.52(11)
C12' C13' H13' 119.7
C14' C13' H13' 119.7
C16' C15' C14' 120.40(11)
C16' C15' H15' 119.8
C14' C15' H15' 119.8
C15' C16' C11' 121.01(11)
C15' C16' H16' 119.5
C11' C16' H16' 119.5
C15' C14' C13' 118.81(11)
C15' C14' C17' 120.96(11)
C13' C14' C17' 120.22(11)
C18' C17' C14' 178.63(13)
C17' C18' H18' 180.0
C27 C28 H28 180.0
C28 C27 C24 178.05(14)
C25 C24 C23 118.29(11)
C25 C24 C27 121.50(11)
C23 C24 C27 120.21(11)
C26 C25 C24 120.65(11)
C26 C25 H25 119.7
C24 C25 H25 119.7
C25 C26 C21 121.40(11)
C25 C26 H26 119.3
C21 C26 H26 119.3
C22 C23 C24 120.55(11)
C22 C23 H23 119.7
C24 C23 H23 119.7
C23 C22 C21 121.67(11)
C23 C22 H22 119.2
C21 C22 H22 119.2
C26 C21 C22 117.39(11)
C26 C21 C21' 121.63(11)
C22 C21 C21' 120.98(11)
C22' C21' C26' 117.62(11)
C22' C21' C21 121.01(11)
C26' C21' C21 121.37(11)
C23' C22' C21' 121.39(11)
C23' C22' H22' 119.3
C21' C22' H22' 119.3
C22' C23' C24' 120.41(12)
C22' C23' H23' 119.8
C24' C23' H23' 119.8
C26' C25' C24' 120.59(11)
C26' C25' H25' 119.7
C24' C25' H25' 119.7
C25' C26' C21' 121.30(11)
C25' C26' H26' 119.4
C21' C26' H26' 119.4
C25' C24' C23' 118.66(11)
C25' C24' C27' 120.33(12)
C23' C24' C27' 121.01(12)
C28' C27' C24' 178.68(15)
C27' C28' H28' 180.0
C37 C38 H38 180.0
C38 C37 C34 178.73(14)
C35 C34 C33 118.87(11)
C35 C34 C37 120.93(11)
C33 C34 C37 120.19(11)
C36 C35 C34 120.60(11)
C36 C35 H35 119.7
C34 C35 H35 119.7
C35 C36 C31 120.68(11)
C35 C36 H36 119.7
C31 C36 H36 119.7
C32 C33 C34 120.30(11)
C32 C33 H33 119.8
C34 C33 H33 119.8
C33 C32 C31 121.03(11)
C33 C32 H32 119.5
C31 C32 H32 119.5
C32 C31 C36 118.51(11)
C32 C31 C31' 120.38(10)
C36 C31 C31' 121.11(10)
C32' C31' C36' 118.30(11)
C32' C31' C31 121.36(10)
C36' C31' C31 120.34(10)
C33' C32' C31' 121.27(11)
C33' C32' H32' 119.4
C31' C32' H32' 119.4
C32' C33' C34' 120.02(11)
C32' C33' H33' 120.0
C34' C33' H33' 120.0
C36' C35' C34' 120.73(11)
C36' C35' H35' 119.6
C34' C35' H35' 119.6
C35' C36' C31' 120.72(11)
C35' C36' H36' 119.6
C31' C36' H36' 119.6
C33' C34' C35' 118.94(11)
C33' C34' C37' 121.18(11)
C35' C34' C37' 119.87(10)
C38' C37' C34' 178.12(13)
C37' C38' H38' 180.0
C47 C48 H48 180.0
C48 C47 C44 178.56(15)
C43 C44 C45 118.61(11)
C43 C44 C47 121.32(12)
C45 C44 C47 120.08(12)
C46 C45 C44 120.54(12)
C46 C45 H45 119.7
C44 C45 H45 119.7
C45 C46 C41 121.01(11)
C45 C46 H46 119.5
C41 C46 H46 119.5
C42 C43 C44 120.63(12)
C42 C43 H43 119.7
C44 C43 H43 119.7
C43 C42 C41 120.86(12)
C43 C42 H42 119.6
C41 C42 H42 119.6
C46 C41 C42 118.33(11)
C46 C41 C41' 120.66(11)
C42 C41 C41' 120.99(11)
C46' C41' C42' 118.25(11)
C46' C41' C41 121.16(10)
C42' C41' C41 120.58(11)
C43' C42' C41' 120.79(11)
C43' C42' H42' 119.6
C41' C42' H42' 119.6
C42' C43' C44' 120.62(11)
C42' C43' H43' 119.7
C44' C43' H43' 119.7
C46' C45' C44' 120.07(11)
C46' C45' H45' 120.0
C44' C45' H45' 120.0
C45' C46' C41' 121.30(11)
C45' C46' H46' 119.3
C41' C46' H46' 119.3
C43' C44' C45' 118.94(11)
C43' C44' C47' 119.87(11)
C45' C44' C47' 121.19(11)
C48' C47' C44' 177.80(14)
C47' C48' H48' 180.0

loop_
_geom_bond_atom_site_label_1
_geom_bond_atom_site_label_2
_geom_bond_distance
C18 C17 1.1736(18)
C18 H18 0.9500
C17 C14 1.4454(17)
C16 C15 1.3795(17)
C16 C11 1.3977(16)
C16 H16 0.9500
C15 C14 1.3968(17)
C15 H15 0.9500
C14 C13 1.3974(16)
C13 C12 1.3820(17)
C13 H13 0.9500
C12 C11 1.3955(16)
C12 H12 0.9500
C11 C11' 1.4821(16)
C11' C16' 1.3988(16)
C11' C12' 1.4008(16)
C12' C13' 1.3806(16)
C12' H12' 0.9500
C13' C14' 1.4011(17)
C13' H13' 0.9500
C15' C16' 1.3839(17)
C15' C14' 1.3989(17)
C15' H15' 0.9500
C16' H16' 0.9500
C14' C17' 1.4459(17)
C17' C18' 1.1753(18)
C18' H18' 0.9500
C28 C27 1.1810(19)
C28 H28 0.9500
C27 C24 1.4394(17)
C24 C25 1.3974(17)
C24 C23 1.3979(17)
C25 C26 1.3815(18)
C25 H25 0.9500
C26 C21 1.3963(17)
C26 H26 0.9500
C23 C22 1.3765(17)
C23 H23 0.9500
C22 C21 1.3988(16)
C22 H22 0.9500
C21 C21' 1.4803(17)
C21' C22' 1.4019(17)
C21' C26' 1.4023(17)
C22' C23' 1.3803(17)
C22' H22' 0.9500
C23' C24' 1.3999(18)
C23' H23' 0.9500
C25' C26' 1.3790(17)
C25' C24' 1.3982(18)
C25' H25' 0.9500
C26' H26' 0.9500
C24' C27' 1.4507(19)
C27' C28' 1.130(2)
C28' H28' 0.9500
C38 C37 1.1684(18)
C38 H38 0.9500
C37 C34 1.4450(17)
C34 C35 1.3977(17)
C34 C33 1.4018(17)
C35 C36 1.3823(17)
C35 H35 0.9500
C36 C31 1.4009(16)
C36 H36 0.9500
C33 C32 1.3809(17)
C33 H33 0.9500
C32 C31 1.3976(16)
C32 H32 0.9500
C31 C31' 1.4820(16)
C31' C32' 1.3953(16)
C31' C36' 1.4009(15)
C32' C33' 1.3854(16)
C32' H32' 0.9500
C33' C34' 1.3968(16)
C33' H33' 0.9500
C35' C36' 1.3783(16)
C35' C34' 1.3986(16)
C35' H35' 0.9500
C36' H36' 0.9500
C34' C37' 1.4452(17)
C37' C38' 1.1843(18)
C38' H38' 0.9500
C48 C47 1.179(2)
C48 H48 0.9500
C47 C44 1.4413(18)
C44 C43 1.3993(18)
C44 C45 1.4008(18)
C45 C46 1.3820(17)
C45 H45 0.9500
C46 C41 1.3984(17)
C46 H46 0.9500
C43 C42 1.3834(18)
C43 H43 0.9500
C42 C41 1.3997(17)
C42 H42 0.9500
C41 C41' 1.4814(17)
C41' C46' 1.3998(17)
C41' C42' 1.4009(16)
C42' C43' 1.3793(17)
C42' H42' 0.9500
C43' C44' 1.4003(17)
C43' H43' 0.9500
C45' C46' 1.3806(17)
C45' C44' 1.4004(17)
C45' H45' 0.9500
C46' H46' 0.9500
C44' C47' 1.4433(18)
C47' C48' 1.1776(19)
C48' H48' 0.9500

loop_
_geom_hbond_atom_site_label_D
_geom_hbond_atom_site_label_H
_geom_hbond_atom_site_label_A
_geom_hbond_site_symmetry_A
_geom_hbond_distance_DH
_geom_hbond_distance_HA
_geom_hbond_distance_DA
_geom_hbond_angle_DHA
C13 H13 Cg6 1_554 0.95 2.73 3.4910(13) 137
C15 H15 Cg6 . 0.95 2.70 3.4782(13) 140
C16' H16' Cg1 3_666 0.95 2.92 3.5375(12) 124
C23 H23 Cg8 1_554 0.95 2.71 3.4809(13) 139
C25 H25 Cg8 . 0.95 2.76 3.4976(14) 136
C33' H33' Cg4 1_556 0.95 2.88 3.6153(13) 135
C36 H36 Cg3 1_556 0.95 2.87 3.6112(12) 135

_cod_database_fobs_code 2240854
